data_2221978
loop_
_publ_author_name
'Chen, Zhu'
'Li, Xue-Gang'
'Xie, Yong-Sheng'
'Ye, Xiao-Li'

_publ_section_title
;
 9-<i>O</i>-Butylberberrubinium bromide
;
_journal_coeditor_code CV2550
_journal_issue 6
_journal_name_full 'Acta Crystallographica Section E'
_journal_page_first o1370
_journal_paper_doi 10.1107/S1600536809018388
_journal_volume 65
_journal_year 2009
_chemical_formula_iupac 'C23 H24 N O4 + , Br -'
_chemical_formula_moiety 'C23 H24 N O4 + , Br -'
_chemical_formula_sum 'C23 H24 Br N O4'
_chemical_formula_weight 458.34
_chemical_name_systematic
;
9-<i>O</i>-Butylberberrubinium bromide
;
_space_group_IT_number 14
_symmetry_cell_setting monoclinic
_symmetry_space_group_name_Hall '-P 2yn'
_symmetry_space_group_name_H-M 'P 1 21/n 1'
_atom_sites_solution_hydrogens geom
_atom_sites_solution_primary direct
_atom_sites_solution_secondary difmap
_audit_creation_method SHELXL97
_cell_angle_alpha 90.00
_cell_angle_beta 92.983(8)
_cell_angle_gamma 90.00
_cell_formula_units_Z 4
_cell_length_a 9.716(4)
_cell_length_b 7.623(3)
_cell_length_c 27.443(11)
_cell_measurement_reflns_used 1163
_cell_measurement_temperature 295(2)
_cell_measurement_theta_max 19.59
_cell_measurement_theta_min 2.77
_cell_volume 2029.8(14)
_computing_cell_refinement 'SAINT (Bruker, 2005)'
_computing_data_collection 'SMART (Bruker, 2005)'
_computing_data_reduction 'SAINT (Bruker, 2005)'
_computing_molecular_graphics 'XP in SHELXTL (Sheldrick, 2008)'
_computing_publication_material 'SHELXL97 (Sheldrick, 2008)'
_computing_structure_refinement 'SHELXL97 (Sheldrick, 2008)'
_computing_structure_solution 'SHELXS97 (Sheldrick, 2008)'
_diffrn_ambient_temperature 295(2)
_diffrn_measured_fraction_theta_full 0.999
_diffrn_measured_fraction_theta_max 0.999
_diffrn_measurement_device_type 'Bruker SMART CCD area-detector'
_diffrn_measurement_method '\f and \w'
_diffrn_radiation_monochromator graphite
_diffrn_radiation_source 'fine-focus sealed tube'
_diffrn_radiation_type MoK\a
_diffrn_radiation_wavelength 0.71073
_diffrn_reflns_av_R_equivalents 0.0690
_diffrn_reflns_av_sigmaI/netI 0.0808
_diffrn_reflns_limit_h_max 11
_diffrn_reflns_limit_h_min -11
_diffrn_reflns_limit_k_max 9
_diffrn_reflns_limit_k_min -7
_diffrn_reflns_limit_l_max 32
_diffrn_reflns_limit_l_min -32
_diffrn_reflns_number 10394
_diffrn_reflns_theta_full 25.05
_diffrn_reflns_theta_max 25.05
_diffrn_reflns_theta_min 1.49
_exptl_absorpt_coefficient_mu 2.055
_exptl_absorpt_correction_T_max 0.8866
_exptl_absorpt_correction_T_min 0.7906
_exptl_absorpt_correction_type multi-scan
_exptl_absorpt_process_details '(SADABS; Bruker 2005)'
_exptl_crystal_colour yellow
_exptl_crystal_density_diffrn 1.500
_exptl_crystal_density_method 'not measured'
_exptl_crystal_description block
_exptl_crystal_F_000 944
_exptl_crystal_size_max 0.12
_exptl_crystal_size_mid 0.10
_exptl_crystal_size_min 0.06
_refine_diff_density_max 0.576
_refine_diff_density_min -0.548
_refine_ls_extinction_coef 0.0020(7)
_refine_ls_extinction_expression Fc^*^=kFc[1+0.001xFc^2^\l^3^/sin(2\q)]^-1/4^
_refine_ls_extinction_method 'SHELXL97 (Sheldrick, 2008)'
_refine_ls_goodness_of_fit_ref 1.080
_refine_ls_hydrogen_treatment constr
_refine_ls_matrix_type full
_refine_ls_number_parameters 276
_refine_ls_number_reflns 3592
_refine_ls_number_restraints 0
_refine_ls_restrained_S_all 1.057
_refine_ls_R_factor_all 0.1256
_refine_ls_R_factor_gt 0.0603
_refine_ls_shift/su_max 0.000
_refine_ls_shift/su_mean 0.000
_refine_ls_structure_factor_coef Fsqd
_refine_ls_weighting_details 'calc w = 1/[\s^2^(Fo^2^)+(0.0623P)^2^+1.1441P] where P=(Fo^2^+2Fc^2^)/3'
_refine_ls_weighting_scheme calc
_refine_ls_wR_factor_gt 0.1346
_refine_ls_wR_factor_ref 0.1611
_reflns_number_gt 1965
_reflns_number_total 3592
_reflns_threshold_expression I>2\s(I)
_cod_data_source_file cv2550.cif
_cod_data_source_block I
_cod_original_cell_volume 2029.9(14)
_cod_original_sg_symbol_H-M 'P 21/n'
_cod_database_code 2221978
_cod_database_fobs_code 2221978

loop_
_symmetry_equiv_pos_as_xyz
'x, y, z'
'-x+1/2, y+1/2, -z+1/2'
'-x, -y, -z'
'x-1/2, -y-1/2, z-1/2'

loop_
_atom_site_type_symbol
_atom_site_label
_atom_site_fract_x
_atom_site_fract_y
_atom_site_fract_z
_atom_site_U_iso_or_equiv
_atom_site_adp_type
_atom_site_calc_flag
_atom_site_refinement_flags
_atom_site_occupancy
_atom_site_disorder_assembly
_atom_site_disorder_group
Br Br1 0.19113(6) 0.34507(10) 0.58534(2) 0.0683(3) Uani d . 1 . .
O O1 0.4605(4) 0.4269(6) 0.31978(15) 0.0691(13) Uani d D 1 . .
O O2 0.8340(4) -0.0249(7) 0.66220(16) 0.0802(14) Uani d . 1 A .
O O3 0.5968(4) 0.0055(6) 0.66073(16) 0.0708(12) Uani d . 1 A .
O O4 0.1935(4) 0.5291(6) 0.31514(15) 0.0741(13) Uani d . 1 A .
N N1 0.6413(4) 0.2391(6) 0.44906(17) 0.0469(12) Uani d . 1 . .
C C1' 0.5253(10) 0.5997(11) 0.3125(3) 0.073(2) Uani d PDU 0.735(7) A 2
H H1'1 0.5814 0.6382 0.3407 0.088 Uiso calc PR 0.735(7) A 2
H H1'2 0.4589 0.6897 0.3027 0.088 Uiso calc PR 0.735(7) A 2
C C1 0.4509(12) 0.5865(18) 0.2933(5) 0.073(2) Uani d PDU 0.265(7) A 1
H H1A 0.4497 0.6807 0.3170 0.088 Uiso calc PR 0.265(7) A 1
H H1B 0.3617 0.5872 0.2757 0.088 Uiso calc PR 0.265(7) A 1
C C2 0.5550(11) 0.6342(14) 0.2577(4) 0.107(3) Uani d PDU 0.735(7) A 1
H H2A 0.5042 0.6720 0.2282 0.128 Uiso calc PR 0.735(7) A 1
H H2B 0.6033 0.7367 0.2708 0.128 Uiso calc PR 0.735(7) A 1
C C3 0.6599(11) 0.5126(15) 0.2427(4) 0.117(3) Uani d PDU 0.735(7) A 1
H H3A 0.6196 0.3962 0.2410 0.140 Uiso calc PR 0.735(7) A 1
H H3B 0.7335 0.5103 0.2679 0.140 Uiso calc PR 0.735(7) A 1
C C4 0.7234(15) 0.5492(18) 0.1943(4) 0.120(4) Uani d PDU 0.735(7) A 1
H H4A 0.7620 0.4430 0.1822 0.180 Uiso calc PR 0.735(7) A 1
H H4B 0.7948 0.6357 0.1990 0.180 Uiso calc PR 0.735(7) A 1
H H4C 0.6537 0.5922 0.1713 0.180 Uiso calc PR 0.735(7) A 1
C C2' 0.611(3) 0.540(3) 0.2709(9) 0.107(3) Uani d PDU 0.265(7) A 2
H H2'1 0.6905 0.4764 0.2843 0.128 Uiso calc PR 0.265(7) A 2
H H2'2 0.5562 0.4586 0.2506 0.128 Uiso calc PR 0.265(7) A 2
C C3' 0.659(3) 0.687(3) 0.2392(8) 0.117(3) Uani d PDU 0.265(7) A 2
H H3'1 0.7435 0.7352 0.2543 0.140 Uiso calc PR 0.265(7) A 2
H H3'2 0.5904 0.7792 0.2382 0.140 Uiso calc PR 0.265(7) A 2
C C4' 0.686(5) 0.633(5) 0.1874(8) 0.120(4) Uani d PDU 0.265(7) A 2
H H4'1 0.7240 0.7304 0.1705 0.180 Uiso calc PR 0.265(7) A 2
H H4'2 0.6009 0.5976 0.1709 0.180 Uiso calc PR 0.265(7) A 2
H H4'3 0.7498 0.5369 0.1880 0.180 Uiso calc PR 0.265(7) A 2
C C5 0.3838(6) 0.4217(8) 0.3608(2) 0.0544(14) Uani d U 1 A .
C C6 0.2479(6) 0.4712(8) 0.3590(2) 0.0570(15) Uani d U 1 . .
C C7 0.1715(6) 0.4554(8) 0.4011(2) 0.0592(16) Uani d U 1 A .
H H7 0.0792 0.4880 0.3995 0.071 Uiso calc R 1 . .
C C8 0.2291(6) 0.3941(8) 0.4439(2) 0.0533(15) Uani d U 1 . .
H H8 0.1758 0.3835 0.4710 0.064 Uiso calc R 1 A .
C C9 0.3696(5) 0.3464(8) 0.4475(2) 0.0482(13) Uani d U 1 A .
C C10 0.4459(5) 0.3590(8) 0.4044(2) 0.0479(13) Uani d U 1 . .
C C11 0.0506(6) 0.5753(10) 0.3118(2) 0.080(2) Uani d U 1 . .
H H11A -0.0039 0.4744 0.3190 0.121 Uiso calc R 1 A .
H H11B 0.0260 0.6157 0.2794 0.121 Uiso calc R 1 . .
H H11C 0.0339 0.6668 0.3348 0.121 Uiso calc R 1 . .
C C12 0.4368(5) 0.2854(7) 0.4901(2) 0.0482(14) Uani d U 1 . .
H H12 0.3883 0.2809 0.5184 0.058 Uiso calc R 1 A .
C C13 0.5723(5) 0.2312(7) 0.4923(2) 0.0460(13) Uani d U 1 A .
C C14 0.5833(5) 0.3019(7) 0.4082(2) 0.0488(14) Uani d U 1 A .
H H14 0.6356 0.3086 0.3808 0.059 Uiso calc R 1 . .
C C15 0.6459(5) 0.1642(7) 0.5359(2) 0.0476(13) Uani d U 1 . .
C C16 0.7894(5) 0.1470(8) 0.5374(2) 0.0507(14) Uani d U 1 A .
C C17 0.8631(6) 0.2081(8) 0.4940(2) 0.0573(16) Uani d U 1 . .
H H17A 0.8781 0.3337 0.4964 0.069 Uiso calc R 1 A .
H H17B 0.9524 0.1514 0.4938 0.069 Uiso calc R 1 . .
C C18 0.7835(5) 0.1681(8) 0.4478(2) 0.0567(15) Uani d U 1 A .
H H18A 0.7797 0.0421 0.4429 0.068 Uiso calc R 1 . .
H H18B 0.8292 0.2195 0.4206 0.068 Uiso calc R 1 . .
C C19 0.5729(6) 0.1186(7) 0.5774(2) 0.0508(14) Uani d U 1 A .
H H19 0.4775 0.1284 0.5772 0.061 Uiso calc R 1 . .
C C20 0.6445(6) 0.0617(8) 0.6165(2) 0.0532(15) Uani d U 1 . .
C C21 0.7863(6) 0.0423(8) 0.6182(2) 0.0597(15) Uani d U 1 A .
C C22 0.8615(6) 0.0853(8) 0.5790(2) 0.0580(15) Uani d U 1 . .
H H22 0.9569 0.0738 0.5803 0.070 Uiso calc R 1 A .
C C23 0.7160(7) -0.0309(10) 0.6915(2) 0.0759(19) Uani d U 1 . .
H H23A 0.7082 -0.1461 0.7061 0.091 Uiso calc R 1 A .
H H23B 0.7252 0.0554 0.7174 0.091 Uiso calc RD 1 . .

loop_
_atom_site_aniso_label
_atom_site_aniso_U_11
_atom_site_aniso_U_22
_atom_site_aniso_U_33
_atom_site_aniso_U_12
_atom_site_aniso_U_13
_atom_site_aniso_U_23
Br1 0.0502(4) 0.0849(6) 0.0714(5) -0.0009(4) 0.0186(3) 0.0016(4)
O1 0.066(3) 0.088(3) 0.055(3) 0.020(2) 0.017(2) -0.005(2)
O2 0.069(3) 0.111(4) 0.060(3) 0.010(3) -0.007(3) 0.011(3)
O3 0.067(3) 0.088(3) 0.058(3) 0.000(3) 0.006(2) 0.010(2)
O4 0.051(3) 0.116(4) 0.056(3) 0.018(3) 0.003(2) -0.001(3)
N1 0.039(2) 0.056(3) 0.047(3) 0.002(2) 0.010(2) 0.000(2)
C1' 0.077(4) 0.080(4) 0.064(4) 0.002(4) 0.020(4) 0.015(4)
C1 0.077(4) 0.080(4) 0.064(4) 0.002(4) 0.020(4) 0.015(4)
C2 0.117(6) 0.108(6) 0.098(5) 0.002(5) 0.034(5) 0.020(5)
C3 0.133(6) 0.114(6) 0.107(6) 0.002(6) 0.039(5) 0.015(5)
C4 0.140(9) 0.132(10) 0.092(7) -0.003(8) 0.061(6) 0.002(7)
C2' 0.117(6) 0.108(6) 0.098(5) 0.002(5) 0.034(5) 0.020(5)
C3' 0.133(6) 0.114(6) 0.107(6) 0.002(6) 0.039(5) 0.015(5)
C4' 0.140(9) 0.132(10) 0.092(7) -0.003(8) 0.061(6) 0.002(7)
C5 0.052(3) 0.059(3) 0.054(3) 0.005(3) 0.016(3) -0.002(3)
C6 0.051(3) 0.071(4) 0.049(3) 0.004(3) 0.004(3) -0.002(3)
C7 0.044(3) 0.074(4) 0.060(4) 0.007(3) 0.005(3) -0.005(3)
C8 0.041(3) 0.066(4) 0.054(3) 0.003(3) 0.010(3) -0.003(3)
C9 0.044(3) 0.052(3) 0.049(3) -0.001(3) 0.011(3) -0.008(3)
C10 0.043(3) 0.051(3) 0.050(3) 0.005(3) 0.008(3) -0.002(3)
C11 0.061(4) 0.114(6) 0.065(5) 0.016(4) -0.003(4) 0.005(4)
C12 0.044(3) 0.055(3) 0.047(3) 0.001(3) 0.012(3) 0.000(3)
C13 0.040(3) 0.049(3) 0.049(3) -0.004(2) 0.010(3) -0.005(3)
C14 0.043(3) 0.058(3) 0.047(3) -0.001(3) 0.014(3) -0.004(3)
C15 0.043(3) 0.046(3) 0.055(3) -0.003(3) 0.006(3) 0.001(3)
C16 0.044(3) 0.053(3) 0.056(3) 0.001(3) 0.007(3) -0.004(3)
C17 0.041(3) 0.064(4) 0.068(4) 0.007(3) 0.011(3) -0.001(3)
C18 0.043(3) 0.066(4) 0.062(4) 0.011(3) 0.014(3) -0.001(3)
C19 0.041(3) 0.055(3) 0.057(3) -0.005(3) 0.007(3) -0.006(3)
C20 0.048(3) 0.058(4) 0.053(4) -0.003(3) 0.004(3) -0.010(3)
C21 0.053(3) 0.066(4) 0.059(4) 0.001(3) -0.006(3) 0.001(3)
C22 0.044(3) 0.068(4) 0.063(4) 0.003(3) 0.003(3) -0.004(3)
C23 0.074(4) 0.094(5) 0.060(4) 0.005(4) 0.005(4) -0.001(4)

loop_
_atom_type_symbol
_atom_type_description
_atom_type_scat_dispersion_real
_atom_type_scat_dispersion_imag
_atom_type_scat_source
C C 0.0033 0.0016 'International Tables Vol C Tables 4.2.6.8 and 6.1.1.4'
H H 0.0000 0.0000 'International Tables Vol C Tables 4.2.6.8 and 6.1.1.4'
N N 0.0061 0.0033 'International Tables Vol C Tables 4.2.6.8 and 6.1.1.4'
O O 0.0106 0.0060 'International Tables Vol C Tables 4.2.6.8 and 6.1.1.4'
Br Br -0.2901 2.4595 'International Tables Vol C Tables 4.2.6.8 and 6.1.1.4'

loop_
_geom_angle_atom_site_label_1
_geom_angle_atom_site_label_2
_geom_angle_atom_site_label_3
_geom_angle_site_symmetry_1
_geom_angle_site_symmetry_3
_geom_angle
_geom_angle_publ_flag
C5 O1 C1 . . 114.8(6) ?
C5 O1 C1' . . 112.8(5) ?
C21 O2 C23 . . 105.2(5) ?
C20 O3 C23 . . 106.2(5) ?
C6 O4 C11 . . 117.9(5) ?
C14 N1 C13 . . 122.5(5) ?
C14 N1 C18 . . 117.9(4) ?
C13 N1 C18 . . 119.6(5) ?
O1 C1' C2' . . 95.0(10) ?
O1 C1' H1'1 . . 112.7 ?
C2' C1' H1'1 . . 112.7 ?
O1 C1' H1'2 . . 112.7 ?
C2' C1' H1'2 . . 112.7 ?
H1'1 C1' H1'2 . . 110.2 ?
O1 C1 C2 . . 121.2(9) ?
O1 C1 H1A . . 107.0 ?
C2 C1 H1A . . 107.0 ?
O1 C1 H1B . . 107.0 ?
C2 C1 H1B . . 107.0 ?
H1A C1 H1B . . 106.8 ?
C3 C2 C1 . . 122.8(8) ?
C3 C2 H2A . . 106.6 ?
C1 C2 H2A . . 106.6 ?
C3 C2 H2B . . 106.6 ?
C1 C2 H2B . . 106.6 ?
H2A C2 H2B . . 106.6 ?
C2 C3 C4 . . 117.0(8) ?
C2 C3 H3A . . 108.0 ?
C4 C3 H3A . . 108.0 ?
C2 C3 H3B . . 108.0 ?
C4 C3 H3B . . 108.0 ?
H3A C3 H3B . . 107.3 ?
C3 C4 H4A . . 109.5 ?
C3 C4 H4B . . 109.5 ?
H4A C4 H4B . . 109.5 ?
C3 C4 H4C . . 109.5 ?
H4A C4 H4C . . 109.5 ?
H4B C4 H4C . . 109.5 ?
C3' C2' C1' . . 114.1(9) ?
C3' C2' H2'1 . . 108.7 ?
C1' C2' H2'1 . . 108.7 ?
C3' C2' H2'2 . . 108.7 ?
C1' C2' H2'2 . . 108.7 ?
H2'1 C2' H2'2 . . 107.6 ?
C2' C3' C4' . . 114.3(10) ?
C2' C3' H3'1 . . 108.7 ?
C4' C3' H3'1 . . 108.7 ?
C2' C3' H3'2 . . 108.7 ?
C4' C3' H3'2 . . 108.7 ?
H3'1 C3' H3'2 . . 107.6 ?
C3' C4' H4'1 . . 109.5 ?
C3' C4' H4'2 . . 109.5 ?
H4'1 C4' H4'2 . . 109.5 ?
C3' C4' H4'3 . . 109.5 ?
H4'1 C4' H4'3 . . 109.5 ?
H4'2 C4' H4'3 . . 109.5 ?
C6 C5 O1 . . 121.4(6) ?
C6 C5 C10 . . 119.8(5) ?
O1 C5 C10 . . 118.8(5) ?
O4 C6 C5 . . 116.8(5) ?
O4 C6 C7 . . 123.7(5) ?
C5 C6 C7 . . 119.5(6) ?
C8 C7 C6 . . 121.9(5) ?
C8 C7 H7 . . 119.0 ?
C6 C7 H7 . . 119.0 ?
C7 C8 C9 . . 120.1(5) ?
C7 C8 H8 . . 119.9 ?
C9 C8 H8 . . 119.9 ?
C12 C9 C8 . . 123.7(5) ?
C12 C9 C10 . . 118.5(5) ?
C8 C9 C10 . . 117.8(5) ?
C5 C10 C14 . . 122.4(5) ?
C5 C10 C9 . . 120.8(5) ?
C14 C10 C9 . . 116.7(5) ?
O4 C11 H11A . . 109.5 ?
O4 C11 H11B . . 109.5 ?
H11A C11 H11B . . 109.5 ?
O4 C11 H11C . . 109.5 ?
H11A C11 H11C . . 109.5 ?
H11B C11 H11C . . 109.5 ?
C13 C12 C9 . . 122.8(5) ?
C13 C12 H12 . . 118.6 ?
C9 C12 H12 . . 118.6 ?
C12 C13 N1 . . 116.9(5) ?
C12 C13 C15 . . 124.6(5) ?
N1 C13 C15 . . 118.6(5) ?
N1 C14 C10 . . 122.5(5) ?
N1 C14 H14 . . 118.7 ?
C10 C14 H14 . . 118.7 ?
C16 C15 C19 . . 119.6(5) ?
C16 C15 C13 . . 120.2(5) ?
C19 C15 C13 . . 120.2(5) ?
C22 C16 C15 . . 121.0(5) ?
C22 C16 C17 . . 121.2(5) ?
C15 C16 C17 . . 117.7(5) ?
C18 C17 C16 . . 111.6(5) ?
C18 C17 H17A . . 109.3 ?
C16 C17 H17A . . 109.3 ?
C18 C17 H17B . . 109.3 ?
C16 C17 H17B . . 109.3 ?
H17A C17 H17B . . 108.0 ?
C17 C18 N1 . . 110.4(5) ?
C17 C18 H18A . . 109.6 ?
N1 C18 H18A . . 109.6 ?
C17 C18 H18B . . 109.6 ?
N1 C18 H18B . . 109.6 ?
H18A C18 H18B . . 108.1 ?
C20 C19 C15 . . 118.0(5) ?
C20 C19 H19 . . 121.0 ?
C15 C19 H19 . . 121.0 ?
C19 C20 C21 . . 123.0(6) ?
C19 C20 O3 . . 128.7(5) ?
C21 C20 O3 . . 108.3(6) ?
O2 C21 C22 . . 127.7(6) ?
O2 C21 C20 . . 111.1(6) ?
C22 C21 C20 . . 121.2(6) ?
C21 C22 C16 . . 117.3(5) ?
C21 C22 H22 . . 121.3 ?
C16 C22 H22 . . 121.3 ?
O3 C23 O2 . . 108.1(5) ?
O3 C23 H23A . . 110.1 ?
O2 C23 H23A . . 110.1 ?
O3 C23 H23B . . 110.1 ?
O2 C23 H23B . . 110.1 ?
H23A C23 H23B . . 108.4 ?

loop_
_geom_bond_atom_site_label_1
_geom_bond_atom_site_label_2
_geom_bond_site_symmetry_2
_geom_bond_distance
_geom_bond_publ_flag
O1 C5 . 1.382(6) ?
O1 C1 . 1.418(12) ?
O1 C1' . 1.477(8) ?
O2 C21 . 1.370(7) ?
O2 C23 . 1.434(7) ?
O3 C20 . 1.389(7) ?
O3 C23 . 1.424(7) ?
O4 C6 . 1.361(7) ?
O4 C11 . 1.430(7) ?
N1 C14 . 1.319(7) ?
N1 C13 . 1.393(6) ?
N1 C18 . 1.486(6) ?
C1' C2' . 1.517(8) ?
C1' H1'1 . 0.9700 ?
C1' H1'2 . 0.9700 ?
C1 C2 . 1.487(7) ?
C1 H1A . 0.9700 ?
C1 H1B . 0.9700 ?
C2 C3 . 1.454(7) ?
C2 H2A . 0.9700 ?
C2 H2B . 0.9700 ?
C3 C4 . 1.517(7) ?
C3 H3A . 0.9700 ?
C3 H3B . 0.9700 ?
C4 H4A . 0.9600 ?
C4 H4B . 0.9600 ?
C4 H4C . 0.9600 ?
C2' C3' . 1.510(8) ?
C2' H2'1 . 0.9700 ?
C2' H2'2 . 0.9700 ?
C3' C4' . 1.516(8) ?
C3' H3'1 . 0.9700 ?
C3' H3'2 . 0.9700 ?
C4' H4'1 . 0.9600 ?
C4' H4'2 . 0.9600 ?
C4' H4'3 . 0.9600 ?
C5 C6 . 1.372(8) ?
C5 C10 . 1.397(8) ?
C6 C7 . 1.412(8) ?
C7 C8 . 1.358(8) ?
C7 H7 . 0.9300 ?
C8 C9 . 1.412(7) ?
C8 H8 . 0.9300 ?
C9 C12 . 1.389(7) ?
C9 C10 . 1.431(7) ?
C10 C14 . 1.403(7) ?
C11 H11A . 0.9600 ?
C11 H11B . 0.9600 ?
C11 H11C . 0.9600 ?
C12 C13 . 1.378(7) ?
C12 H12 . 0.9300 ?
C13 C15 . 1.456(8) ?
C14 H14 . 0.9300 ?
C15 C16 . 1.399(7) ?
C15 C19 . 1.416(7) ?
C16 C22 . 1.391(8) ?
C16 C17 . 1.497(7) ?
C17 C18 . 1.483(8) ?
C17 H17A . 0.9700 ?
C17 H17B . 0.9700 ?
C18 H18A . 0.9700 ?
C18 H18B . 0.9700 ?
C19 C20 . 1.321(8) ?
C19 H19 . 0.9300 ?
C20 C21 . 1.384(8) ?
C21 C22 . 1.370(8) ?
C22 H22 . 0.9300 ?
C23 H23A . 0.9700 ?
C23 H23B . 0.9700 ?

loop_
_geom_contact_atom_site_label_1
_geom_contact_atom_site_label_2
_geom_contact_distance
_geom_contact_site_symmetry_1
_geom_contact_site_symmetry_2
_geom_contact_publ_flag
Cg1 Cg3 3.780(4) . 3_656 y
Cg2 Cg3 3.775(4) . 3_666 y

loop_
_geom_hbond_atom_site_label_D
_geom_hbond_atom_site_label_H
_geom_hbond_atom_site_label_A
_geom_hbond_site_symmetry_A
_geom_hbond_distance_DH
_geom_hbond_distance_HA
_geom_hbond_distance_DA
_geom_hbond_angle_DHA
C12 H12 Br1 . 0.93 2.77 3.658(5) 161.3
C2 H2A O2 4_565 0.97 2.64 3.404(14) 136.1
